data_1550097
loop_
_publ_author_name
'Sozzani, Piero'
'Xing, Guolong'
'Bassanetti, Irene'
'Bracco, Silvia'
'Negroni, Mattia'
'Bezuidenhout, Charl'
'Ben, Teng'
'Comotti, Angiolina'

_publ_section_title
;
 Double Helix of Opposite Charges to Form Channels with Unique CO2
 Selectivity and Dynamics
;
_journal_name_full 'Chemical Science'
_journal_paper_doi 10.1039/C8SC04376K
_journal_year 2019
_chemical_formula_moiety 'C25 H16 O12 S4, 2(C8 H12 N4)'
_chemical_formula_sum 'C41 H40 N8 O12 S4'
_chemical_formula_weight 965.05
_chemical_name_systematic 'POS-1 273K'
_space_group_crystal_system tetragonal
_space_group_IT_number 88
_space_group_name_Hall '-I 4ad'
_space_group_name_H-M_alt 'I 41/a :2'
_symmetry_space_group_name_Hall '-I 4ad'
_symmetry_space_group_name_H-M 'I 41/a :2'
_atom_sites_solution_hydrogens mixed
_atom_sites_solution_primary direct
_audit_creation_date 2018-08-06
_audit_creation_method
;
Olex2 1.2
(compiled 2018.05.29 svn.r3508 for OlexSys, GUI svn.r5506)
;
_audit_update_record
;
2018-09-01 deposited with the CCDC.
2018-10-22 downloaded from the CCDC.
;
_cell_angle_alpha 90
_cell_angle_beta 90
_cell_angle_gamma 90
_cell_formula_units_Z 1
_cell_length_a 25.1179(7)
_cell_length_b 25.1179(7)
_cell_length_c 7.6702(5)
_cell_measurement_reflns_used 3468
_cell_measurement_temperature 273(2)
_cell_measurement_theta_max 24.91
_cell_measurement_theta_min 2.78
_cell_volume 4839.2(4)
_computing_molecular_graphics 'Olex2 (Dolomanov et al., 2009)'
_computing_publication_material 'Olex2 (Dolomanov et al., 2009)'
_computing_structure_refinement 'ShelXL (Sheldrick, 2015)'
_computing_structure_solution 'ShelXS (Sheldrick, 2008)'
_diffrn_ambient_temperature 273.15
_diffrn_measured_fraction_theta_full 0.989
_diffrn_measured_fraction_theta_max 0.989
_diffrn_measurement_device_type 'CCD area detector'
_diffrn_measurement_method 'phi and omega scans'
_diffrn_radiation_monochromator graphite
_diffrn_radiation_type MoK\a
_diffrn_radiation_wavelength 0.71073
_diffrn_reflns_av_R_equivalents 0.0638
_diffrn_reflns_av_unetI/netI 0.0837
_diffrn_reflns_Laue_measured_fraction_full 0.989
_diffrn_reflns_Laue_measured_fraction_max 0.989
_diffrn_reflns_limit_h_max 28
_diffrn_reflns_limit_h_min -26
_diffrn_reflns_limit_k_max 29
_diffrn_reflns_limit_k_min -9
_diffrn_reflns_limit_l_max 9
_diffrn_reflns_limit_l_min -8
_diffrn_reflns_number 6929
_diffrn_reflns_point_group_measured_fraction_full 0.989
_diffrn_reflns_point_group_measured_fraction_max 0.989
_diffrn_reflns_theta_full 25.019
_diffrn_reflns_theta_max 25.019
_diffrn_reflns_theta_min 2.293
_exptl_absorpt_coefficient_mu 0.262
_exptl_absorpt_correction_type none
_exptl_crystal_colour 'clear light colourless'
_exptl_crystal_colour_lustre clear
_exptl_crystal_colour_modifier light
_exptl_crystal_colour_primary colourless
_exptl_crystal_density_diffrn 1.325
_exptl_crystal_description needle
_exptl_crystal_F_000 2008
_exptl_crystal_size_max 0.733
_exptl_crystal_size_mid 0.023
_exptl_crystal_size_min 0.022
_refine_diff_density_max 0.551
_refine_diff_density_min -0.924
_refine_diff_density_rms 0.173
_refine_ls_extinction_method none
_refine_ls_goodness_of_fit_ref 1.153
_refine_ls_hydrogen_treatment mixed
_refine_ls_matrix_type full
_refine_ls_number_parameters 158
_refine_ls_number_reflns 2116
_refine_ls_number_restraints 6
_refine_ls_restrained_S_all 1.322
_refine_ls_R_factor_all 0.1280
_refine_ls_R_factor_gt 0.0936
_refine_ls_shift/su_max 0.000
_refine_ls_shift/su_mean 0.000
_refine_ls_structure_factor_coef Fsqd
_refine_ls_weighting_details 'w=1/[\s^2^(Fo^2^)+(0.2000P)^2^] where P=(Fo^2^+2Fc^2^)/3'
_refine_ls_weighting_scheme calc
_refine_ls_wR_factor_gt 0.2728
_refine_ls_wR_factor_ref 0.3100
_reflns_Friedel_coverage 0.000
_reflns_number_gt 1413
_reflns_number_total 2116
_reflns_threshold_expression 'I > 2\s(I)'
_cod_data_source_file c8sc04376k2.cif
_cod_data_source_block pos-1273k
_cod_depositor_comments
;

2022-09-15
Z value and formula fixed to values more according to usual
chemical conventions.                 miguel
;
_cod_original_formula_sum 'C164 H160 N32 O48 S16'
_cod_original_formula_weight 3860.19
_cod_original_formula_moiety '4(C25 H16 O12 S4), 8(C8 H12 N4)'
_cod_original_formula_units_Z 1
_cod_database_code 1550097
_shelx_shelxl_version_number 2016/6
_shelx_space_group_comment
;
The symmetry employed for this shelxl refinement is uniquely defined
by the following loop, which should always be used as a source of
symmetry information in preference to the above space-group names.
They are only intended as comments.
;
_shelx_estimated_absorpt_t_max 0.994
_shelx_estimated_absorpt_t_min 0.831
_olex2_refinement_description
;
1. Fixed Uiso
 At 1.2 times of:
  All C(H) groups, All N(H,H) groups
2. Restrained distances
 C3-H3
 1.08 with sigma of 0.01
 C4-H4
 1.08 with sigma of 0.01
 C6-H6
 1.08 with sigma of 0.01
 C7-H7
 1.08 with sigma of 0.01
 C8-H8
 1.08 with sigma of 0.01
 C10-H10
 1.08 with sigma of 0.01
3.a Aromatic/amide H refined with riding coordinates:
 C3(H3), C8(H8), C10(H10)
3.b X=CH2 refined with riding coordinates:
 N1(H1a,H1b), N2(H2a,H2b)
;
_olex2_submission_special_instructions 'No special instructions were received'

loop_
_space_group_symop_operation_xyz
'x, y, z'
'-y+3/4, x+1/4, z+1/4'
'-x, -y+1/2, z'
'y+1/4, -x+1/4, z+1/4'
'x+1/2, y+1/2, z+1/2'
'-y+5/4, x+3/4, z+3/4'
'-x+1/2, -y+1, z+1/2'
'y+3/4, -x+3/4, z+3/4'
'-x, -y, -z'
'y-3/4, -x-1/4, -z-1/4'
'x, y-1/2, -z'
'-y-1/4, x-1/4, -z-1/4'
'-x+1/2, -y+1/2, -z+1/2'
'y-1/4, -x+1/4, -z+1/4'
'x+1/2, y, -z+1/2'
'-y+1/4, x+1/4, -z+1/4'

loop_
_atom_site_label
_atom_site_type_symbol
_atom_site_fract_x
_atom_site_fract_y
_atom_site_fract_z
_atom_site_U_iso_or_equiv
_atom_site_adp_type
_atom_site_occupancy
_atom_site_site_symmetry_order
_atom_site_calc_flag
_atom_site_refinement_flags_posn
_atom_site_refinement_flags_adp
_atom_site_refinement_flags_occupancy
_atom_site_disorder_assembly
_atom_site_disorder_group
S1 S 0.11019(6) 0.38935(5) 0.08407(19) 0.0459(6) Uani 1 1 d . . . A 1
O1 O 0.1250(2) 0.35333(19) -0.0531(7) 0.0837(17) Uani 1 1 d . . . A 1
O2 O 0.15459(19) 0.4150(2) 0.1686(8) 0.0897(18) Uani 1 1 d . . . A 1
O3 O 0.07128(16) 0.42791(15) 0.0279(5) 0.0495(10) Uani 1 1 d . . . A 1
C1 C 0.000000 0.250000 0.625000 0.033(2) Uani 1 4 d S T P A 1
C2 C 0.03052(19) 0.28767(18) 0.4996(6) 0.0318(11) Uani 1 1 d . . . A 1
C3 C 0.0668(2) 0.2658(2) 0.3839(6) 0.0388(12) Uani 1 1 d D . . A 1
H3 H 0.074199 0.229559 0.390514 0.047 Uiso 1 1 calc DR . . A 1
C4 C 0.0920(2) 0.2959(2) 0.2598(6) 0.0415(13) Uani 1 1 d D . . A 1
H4 H 0.1200(16) 0.2782(19) 0.171(6) 0.050 Uiso 1 1 d DR . . B 1
C5 C 0.07889(19) 0.35036(19) 0.2459(6) 0.0354(12) Uani 1 1 d . . . A 1
C6 C 0.0433(2) 0.3725(2) 0.3581(7) 0.0405(13) Uani 1 1 d D . . A 1
H6 H 0.0270(19) 0.4116(9) 0.344(7) 0.049 Uiso 1 1 d DR . . C 1
C7 C 0.0185(2) 0.3412(2) 0.4846(7) 0.0393(13) Uani 1 1 d D . . A 1
H7 H -0.0134(15) 0.3615(19) 0.550(7) 0.047 Uiso 1 1 d DR . . D 1
N1 N 0.1658(2) 0.3643(2) -0.3813(7) 0.0629(15) Uani 1 1 d . . . E 1
H1A H 0.151649 0.389424 -0.441463 0.076 Uiso 1 1 calc R . . E 1
H1B H 0.155817 0.358930 -0.275462 0.076 Uiso 1 1 calc R . . E 1
N2 N 0.21771(19) 0.3422(2) -0.6112(7) 0.0596(14) Uani 1 1 d . . . E 1
H2A H 0.203818 0.367276 -0.672680 0.072 Uiso 1 1 calc R . . E 1
H2B H 0.241917 0.322134 -0.655491 0.072 Uiso 1 1 calc R . . E 1
C8 C 0.2428(2) 0.2996(2) -0.1748(7) 0.0469(14) Uani 1 1 d D . . E 1
H8 H 0.238556 0.333028 -0.124750 0.056 Uiso 1 1 calc DR . . E 1
C9 C 0.22627(19) 0.2909(2) -0.3453(6) 0.0391(12) Uani 1 1 d . . . E 1
C10 C 0.2344(2) 0.2410(2) -0.4209(7) 0.0451(14) Uani 1 1 d D . . E 1
H10 H 0.224535 0.235092 -0.536116 0.054 Uiso 1 1 calc DR . . E 1
C11 C 0.2019(2) 0.3346(2) -0.4493(8) 0.0491(14) Uani 1 1 d . . . E 1

loop_
_atom_site_aniso_label
_atom_site_aniso_U_11
_atom_site_aniso_U_22
_atom_site_aniso_U_33
_atom_site_aniso_U_23
_atom_site_aniso_U_13
_atom_site_aniso_U_12
S1 0.0503(9) 0.0435(9) 0.0440(9) 0.0108(6) 0.0051(6) -0.0044(6)
O1 0.111(4) 0.064(3) 0.077(3) 0.011(3) 0.064(3) 0.011(3)
O2 0.067(3) 0.077(3) 0.124(4) 0.047(3) -0.038(3) -0.025(3)
O3 0.062(2) 0.048(2) 0.039(2) 0.0107(17) -0.0093(18) -0.0023(18)
C1 0.038(3) 0.038(3) 0.024(5) 0.000 0.000 0.000
C2 0.040(3) 0.034(3) 0.021(2) -0.0028(18) -0.002(2) -0.004(2)
C3 0.049(3) 0.036(3) 0.031(3) 0.000(2) 0.007(2) 0.005(2)
C4 0.057(3) 0.039(3) 0.028(3) 0.003(2) 0.010(2) 0.004(2)
C5 0.038(3) 0.040(3) 0.028(3) 0.002(2) -0.004(2) 0.003(2)
C6 0.052(3) 0.032(3) 0.037(3) 0.001(2) 0.006(2) 0.010(2)
C7 0.041(3) 0.042(3) 0.035(3) -0.002(2) 0.007(2) 0.007(2)
N1 0.068(3) 0.067(3) 0.054(3) 0.016(3) 0.013(3) 0.016(3)
N2 0.050(3) 0.083(4) 0.046(3) 0.020(3) 0.000(2) 0.010(3)
C8 0.051(3) 0.056(3) 0.035(3) -0.014(3) 0.000(2) -0.003(3)
C9 0.032(3) 0.055(3) 0.030(3) 0.007(2) -0.001(2) -0.002(2)
C10 0.048(3) 0.061(4) 0.027(3) -0.001(2) -0.007(2) 0.001(3)
C11 0.040(3) 0.068(4) 0.039(3) 0.000(3) 0.002(2) -0.002(3)

loop_
_atom_type_symbol
_atom_type_description
_atom_type_scat_dispersion_real
_atom_type_scat_dispersion_imag
_atom_type_scat_source
C C 0.0033 0.0016 'International Tables Vol C Tables 4.2.6.8 and 6.1.1.4'
H H 0.0000 0.0000 'International Tables Vol C Tables 4.2.6.8 and 6.1.1.4'
N N 0.0061 0.0033 'International Tables Vol C Tables 4.2.6.8 and 6.1.1.4'
O O 0.0106 0.0060 'International Tables Vol C Tables 4.2.6.8 and 6.1.1.4'
S S 0.1246 0.1234 'International Tables Vol C Tables 4.2.6.8 and 6.1.1.4'

loop_
_geom_angle_atom_site_label_1
_geom_angle_atom_site_label_2
_geom_angle_atom_site_label_3
_geom_angle
_geom_angle_site_symmetry_1
_geom_angle_site_symmetry_3
O1 S1 O2 114.2(4) . .
O1 S1 O3 112.3(3) . .
O1 S1 C5 106.3(2) . .
O2 S1 C5 106.0(3) . .
O3 S1 O2 111.0(3) . .
O3 S1 C5 106.3(2) . .
C2 C1 C2 103.4(3) 14_556 16_556
C2 C1 C2 103.4(3) 3 .
C2 C1 C2 112.59(17) 16_556 .
C2 C1 C2 112.59(17) 3 16_556
C2 C1 C2 112.59(17) 3 14_556
C2 C1 C2 112.59(17) 14_556 .
C3 C2 C1 118.7(4) . .
C7 C2 C1 122.5(4) . .
C7 C2 C3 118.4(4) . .
C2 C3 H3 119.0 . .
C4 C3 C2 121.9(5) . .
C4 C3 H3 119.0 . .
C3 C4 H4 121(3) . .
C3 C4 C5 118.7(5) . .
C5 C4 H4 120(3) . .
C4 C5 S1 119.2(4) . .
C6 C5 S1 120.8(4) . .
C6 C5 C4 120.1(4) . .
C5 C6 H6 124(3) . .
C5 C6 C7 120.3(5) . .
C7 C6 H6 115(3) . .
C2 C7 C6 120.6(5) . .
C2 C7 H7 126(3) . .
C6 C7 H7 113(3) . .
H1A N1 H1B 120.0 . .
C11 N1 H1A 120.0 . .
C11 N1 H1B 120.0 . .
H2A N2 H2B 120.0 . .
C11 N2 H2A 120.0 . .
C11 N2 H2B 120.0 . .
C9 C8 H8 119.7 . .
C10 C8 H8 119.7 13_554 .
C10 C8 C9 120.6(5) 13_554 .
C8 C9 C10 119.1(5) . .
C8 C9 C11 120.8(5) . .
C10 C9 C11 120.0(5) . .
C8 C10 C9 120.2(5) 13_554 .
C8 C10 H10 119.9 13_554 .
C9 C10 H10 119.9 . .
N1 C11 N2 120.8(6) . .
N1 C11 C9 120.0(5) . .
N2 C11 C9 119.2(5) . .

loop_
_geom_bond_atom_site_label_1
_geom_bond_atom_site_label_2
_geom_bond_distance
_geom_bond_site_symmetry_2
S1 O1 1.437(5) .
S1 O2 1.442(5) .
S1 O3 1.442(4) .
S1 C5 1.766(5) .
C1 C2 1.552(5) 3
C1 C2 1.552(5) .
C1 C2 1.552(5) 14_556
C1 C2 1.552(5) 16_556
C2 C3 1.385(7) .
C2 C7 1.382(7) .
C3 H3 0.9300 .
C3 C4 1.372(7) .
C4 H4 1.075(10) .
C4 C5 1.410(7) .
C5 C6 1.359(7) .
C6 H6 1.071(10) .
C6 C7 1.395(7) .
C7 H7 1.075(10) .
N1 H1A 0.8600 .
N1 H1B 0.8600 .
N1 C11 1.283(7) .
N2 H2A 0.8600 .
N2 H2B 0.8600 .
N2 C11 1.318(8) .
C8 H8 0.9300 .
C8 C9 1.389(7) .
C8 C10 1.380(8) 13_554
C9 C10 1.397(7) .
C9 C11 1.489(8) .
C10 H10 0.9300 .

loop_
_smtbx_masks_void_nr
_smtbx_masks_void_average_x
_smtbx_masks_void_average_y
_smtbx_masks_void_average_z
_smtbx_masks_void_volume
_smtbx_masks_void_count_electrons
_smtbx_masks_void_content
1 0.250 0.000 -0.573 193.7 37.5 3.75Water
2 0.250 0.500 -0.960 193.7 37.5 3.75Water
3 0.750 0.000 -0.471 193.7 37.5 3.75Water
4 0.750 0.500 -0.517 193.7 37.5 3.75Water
